data_2206233
loop_
_publ_author_name
'Ping Wang'
'Xiao-He Chu'
'Wei-Ke Su'

_publ_section_title (<i>Z</i>)-4-(4-Methoxybenzylidene)-2-methylsulfanyl-3-phenethyl-1<i>H</i>-imidazol-5(4<i>H</i>)-one
_journal_issue 7
_journal_name_full 'Acta Crystallographica Section E'
_journal_page_first o2200
_journal_page_last o2201
_journal_paper_doi 10.1107/S1600536805018878
_journal_volume 61
_journal_year 2005
_chemical_formula_iupac 'C20 H20 N2 O2 S'
_chemical_formula_moiety 'C20 H20 N2 O2 S'
_chemical_formula_sum 'C20 H20 N2 O2 S'
_chemical_formula_weight 352.44
_chemical_name_systematic (Z)-4-(4-Methoxybenzylidene)-2-methylsulfanyl-3-phenethyl-1H-imidazol-5(4H)-one
_space_group_IT_number 2
_symmetry_cell_setting triclinic
_symmetry_space_group_name_Hall '-P 1'
_symmetry_space_group_name_H-M 'P -1'
_atom_sites_solution_hydrogens geom
_atom_sites_solution_primary direct
_atom_sites_solution_secondary difmap
_audit_creation_method SHELXL-97
_cell_angle_alpha 101.957(2)
_cell_angle_beta 104.951(2)
_cell_angle_gamma 101.511(2)
_cell_formula_units_Z 2
_cell_length_a 9.7833(10)
_cell_length_b 9.9027(10)
_cell_length_c 10.2853(11)
_cell_measurement_reflns_used 1514
_cell_measurement_temperature 298(2)
_cell_measurement_theta_max 24.34
_cell_measurement_theta_min 2.61
_cell_volume 907.46(16)
_computing_cell_refinement 'SAINT (Bruker, 2002)'
_computing_data_collection 'SMART (Bruker, 2002)'
_computing_data_reduction SAINT
_computing_molecular_graphics 'SHELXTL (Bruker, 2002)'
_computing_publication_material SHELXL97
_computing_structure_refinement 'SHELXL97 (Sheldrick, 1997)'
_computing_structure_solution 'SHELXS97 (Sheldrick, 1997)'
_diffrn_ambient_temperature 298(2)
_diffrn_measured_fraction_theta_full 0.992
_diffrn_measured_fraction_theta_max 0.992
_diffrn_measurement_device_type 'Bruker APEX area-detector'
_diffrn_measurement_method '\f and \w'
_diffrn_radiation_monochromator graphite
_diffrn_radiation_source 'fine-focus sealed tube'
_diffrn_radiation_type MoK\a
_diffrn_radiation_wavelength 0.71073
_diffrn_reflns_av_R_equivalents 0.0232
_diffrn_reflns_av_sigmaI/netI 0.0375
_diffrn_reflns_limit_h_max 11
_diffrn_reflns_limit_h_min -11
_diffrn_reflns_limit_k_max 11
_diffrn_reflns_limit_k_min -11
_diffrn_reflns_limit_l_max 12
_diffrn_reflns_limit_l_min -11
_diffrn_reflns_number 6756
_diffrn_reflns_theta_full 25.23
_diffrn_reflns_theta_max 25.23
_diffrn_reflns_theta_min 2.13
_diffrn_standards_number 0
_exptl_absorpt_coefficient_mu 0.194
_exptl_absorpt_correction_T_max 0.9753
_exptl_absorpt_correction_T_min 0.9496
_exptl_absorpt_correction_type multi-scan
_exptl_absorpt_process_details '(SADABS; Bruker, 2002)'
_exptl_crystal_colour Colorless
_exptl_crystal_density_diffrn 1.290
_exptl_crystal_density_method 'not measured'
_exptl_crystal_description Block
_exptl_crystal_F_000 372
_exptl_crystal_size_max 0.27
_exptl_crystal_size_mid 0.21
_exptl_crystal_size_min 0.13
_refine_diff_density_max 0.294
_refine_diff_density_min -0.210
_refine_ls_extinction_method none
_refine_ls_goodness_of_fit_ref 1.287
_refine_ls_hydrogen_treatment constr
_refine_ls_matrix_type full
_refine_ls_number_parameters 228
_refine_ls_number_reflns 3264
_refine_ls_number_restraints 0
_refine_ls_restrained_S_all 1.287
_refine_ls_R_factor_all 0.0986
_refine_ls_R_factor_gt 0.0817
_refine_ls_shift/su_max 0.000
_refine_ls_shift/su_mean 0.000
_refine_ls_structure_factor_coef Fsqd
_refine_ls_weighting_details 'calc w = 1/[\s^2^(Fo^2^)+(0.059P)^2^+0.3033P] where P = (Fo^2^+2Fc^2^)/3'
_refine_ls_weighting_scheme calc
_refine_ls_wR_factor_gt 0.1641
_refine_ls_wR_factor_ref 0.1733
_reflns_number_gt 2723
_reflns_number_total 3264
_reflns_threshold_expression I>2\s(I)
_cod_data_source_file lh6440.cif
_cod_data_source_block I
_cod_depositor_comments
;
The following automatic conversions were performed:
'_symmetry_cell_setting' value 'Triclinic' changed to 'triclinic'
according to '/home/saulius/struct/CIF-dictionaries/cif_core.dic'
dictionary named 'cif_core.dic' version 2.4.1 from 2010-06-29.

Automatic conversion script
Id: cif_fix_enum 1527 2010-12-29 10:47:43Z saulius 

The following automatic conversions were performed:

'_symmetry_cell_setting' value 'Triclinic' changed to 'triclinic'
according to /home/saulius/struct/CIF-dictionaries/cif_core.dic
dictionary named 'cif_core.dic' version 2.4.1 from 2010-06-29.

Automatic conversion script
Id: cif_fix_values 1715 2011-07-08 13:25:40Z adriana 
;
_cod_database_code 2206233
_cod_database_fobs_code 2206233

loop_
_symmetry_equiv_pos_as_xyz
'x, y, z'
'-x, -y, -z'

loop_
_atom_site_label
_atom_site_fract_x
_atom_site_fract_y
_atom_site_fract_z
_atom_site_U_iso_or_equiv
_atom_site_adp_type
_atom_site_calc_flag
_atom_site_refinement_flags
_atom_site_occupancy
_atom_site_type_symbol
S1 0.50209(11) 0.61314(10) 0.84456(9) 0.0621(3) Uani d . 1 S
O1 0.1406(3) 0.3660(3) 0.3744(3) 0.0749(8) Uani d . 1 O
O2 0.6707(3) 1.0700(3) 0.1980(3) 0.0673(7) Uani d . 1 O
N1 0.2948(3) 0.4583(3) 0.6018(3) 0.0528(7) Uani d . 1 N
N2 0.4485(3) 0.6532(3) 0.5857(3) 0.0479(7) Uani d . 1 N
C1 -0.0364(4) 0.1606(4) 0.7171(4) 0.0792(12) Uani d . 1 C
H1 -0.0477 0.1267 0.6226 0.095 Uiso calc R 1 H
C2 -0.0959(5) 0.0687(5) 0.7855(6) 0.0915(14) Uani d . 1 C
H2 -0.1461 -0.0260 0.7372 0.110 Uiso calc R 1 H
C3 -0.0804(5) 0.1182(5) 0.9239(5) 0.0823(13) Uani d . 1 C
H3 -0.1222 0.0577 0.9696 0.099 Uiso calc R 1 H
C4 -0.0044(4) 0.2552(5) 0.9951(4) 0.0790(13) Uani d . 1 C
H4 0.0077 0.2882 1.0899 0.095 Uiso calc R 1 H
C5 0.0550(4) 0.3453(4) 0.9266(4) 0.0676(10) Uani d . 1 C
H5 0.1074 0.4391 0.9765 0.081 Uiso calc R 1 H
C6 0.0389(4) 0.3007(4) 0.7865(4) 0.0540(9) Uani d . 1 C
C7 0.1041(4) 0.4011(4) 0.7127(4) 0.0684(11) Uani d . 1 C
H7A 0.0277 0.4025 0.6317 0.082 Uiso calc R 1 H
H7B 0.1414 0.4973 0.7752 0.082 Uiso calc R 1 H
C8 0.2265(4) 0.3574(3) 0.6663(4) 0.0579(9) Uani d . 1 C
H8A 0.3004 0.3508 0.7465 0.070 Uiso calc R 1 H
H8B 0.1879 0.2633 0.5998 0.070 Uiso calc R 1 H
C9 0.4144(3) 0.5774(3) 0.6674(3) 0.0477(8) Uani d . 1 C
C10 0.3452(3) 0.5849(3) 0.4542(3) 0.0473(8) Uani d . 1 C
C11 0.2441(4) 0.4554(4) 0.4626(4) 0.0534(8) Uani d . 1 C
C12 0.3336(3) 0.6248(3) 0.3353(3) 0.0494(8) Uani d . 1 C
H12 0.2557 0.5666 0.2583 0.059 Uiso calc R 1 H
C13 0.4242(3) 0.7447(3) 0.3086(3) 0.0447(7) Uani d . 1 C
C14 0.3934(4) 0.7582(4) 0.1727(3) 0.0554(9) Uani d . 1 C
H14 0.3146 0.6913 0.1024 0.067 Uiso calc R 1 H
C15 0.4760(4) 0.8672(4) 0.1396(3) 0.0579(9) Uani d . 1 C
H15 0.4524 0.8740 0.0480 0.070 Uiso calc R 1 H
C16 0.5937(4) 0.9668(3) 0.2417(3) 0.0494(8) Uani d . 1 C
C17 0.6258(4) 0.9579(4) 0.3784(3) 0.0535(9) Uani d . 1 C
H17 0.7039 1.0258 0.4484 0.064 Uiso calc R 1 H
C18 0.5411(4) 0.8474(3) 0.4102(3) 0.0519(8) Uani d . 1 C
H18 0.5633 0.8422 0.5022 0.062 Uiso calc R 1 H
C19 0.6400(4) 0.7728(4) 0.8683(4) 0.0674(10) Uani d . 1 C
H19A 0.6995 0.7525 0.8096 0.101 Uiso calc R 1 H
H19B 0.7006 0.8066 0.9644 0.101 Uiso calc R 1 H
H19C 0.5939 0.8449 0.8438 0.101 Uiso calc R 1 H
C20 0.8012(4) 1.1660(4) 0.2945(4) 0.0723(11) Uani d . 1 C
H20A 0.7798 1.2163 0.3740 0.108 Uiso calc R 1 H
H20B 0.8422 1.2335 0.2507 0.108 Uiso calc R 1 H
H20C 0.8704 1.1136 0.3244 0.108 Uiso calc R 1 H

loop_
_atom_site_aniso_label
_atom_site_aniso_U_11
_atom_site_aniso_U_22
_atom_site_aniso_U_33
_atom_site_aniso_U_12
_atom_site_aniso_U_13
_atom_site_aniso_U_23
S1 0.0781(7) 0.0593(6) 0.0515(6) 0.0090(5) 0.0247(5) 0.0243(4)
O1 0.0677(17) 0.0716(17) 0.0702(17) -0.0108(14) 0.0164(14) 0.0218(14)
O2 0.0774(17) 0.0626(15) 0.0648(16) 0.0021(13) 0.0276(14) 0.0331(13)
N1 0.0556(17) 0.0503(16) 0.0577(18) 0.0050(13) 0.0273(14) 0.0223(13)
N2 0.0518(16) 0.0481(15) 0.0504(16) 0.0093(13) 0.0228(13) 0.0228(13)
C1 0.081(3) 0.079(3) 0.068(3) -0.006(2) 0.024(2) 0.023(2)
C2 0.091(3) 0.066(3) 0.112(4) -0.009(2) 0.040(3) 0.031(3)
C3 0.069(3) 0.096(3) 0.107(4) 0.018(2) 0.042(3) 0.068(3)
C4 0.064(3) 0.110(4) 0.075(3) 0.015(3) 0.034(2) 0.044(3)
C5 0.058(2) 0.069(2) 0.076(3) 0.0069(19) 0.029(2) 0.020(2)
C6 0.0455(19) 0.055(2) 0.073(2) 0.0129(16) 0.0264(17) 0.0321(18)
C7 0.070(2) 0.068(2) 0.094(3) 0.024(2) 0.046(2) 0.048(2)
C8 0.062(2) 0.051(2) 0.073(2) 0.0115(17) 0.0341(19) 0.0307(18)
C9 0.0507(19) 0.0473(18) 0.0535(19) 0.0140(15) 0.0259(16) 0.0183(15)
C10 0.0474(19) 0.0493(18) 0.053(2) 0.0129(15) 0.0225(16) 0.0216(16)
C11 0.050(2) 0.052(2) 0.059(2) 0.0072(17) 0.0215(17) 0.0181(17)
C12 0.0439(18) 0.0511(19) 0.053(2) 0.0077(15) 0.0171(15) 0.0159(16)
C13 0.0442(18) 0.0466(18) 0.0472(18) 0.0126(15) 0.0178(15) 0.0160(15)
C14 0.057(2) 0.056(2) 0.0452(19) 0.0058(16) 0.0068(16) 0.0162(16)
C15 0.074(2) 0.059(2) 0.0444(19) 0.0130(19) 0.0185(18) 0.0252(17)
C16 0.060(2) 0.0460(18) 0.053(2) 0.0180(16) 0.0258(17) 0.0220(16)
C17 0.056(2) 0.0519(19) 0.0479(19) 0.0044(16) 0.0154(16) 0.0144(16)
C18 0.060(2) 0.058(2) 0.0459(19) 0.0144(17) 0.0246(17) 0.0235(16)
C19 0.062(2) 0.068(2) 0.068(2) 0.0059(19) 0.0171(19) 0.0229(19)
C20 0.074(3) 0.062(2) 0.086(3) 0.004(2) 0.036(2) 0.032(2)

loop_
_atom_type_symbol
_atom_type_description
_atom_type_scat_dispersion_real
_atom_type_scat_dispersion_imag
_atom_type_scat_source
C C 0.0033 0.0016 'International Tables Vol C Tables 4.2.6.8 and 6.1.1.4'
H H 0.0000 0.0000 'International Tables Vol C Tables 4.2.6.8 and 6.1.1.4'
N N 0.0061 0.0033 'International Tables Vol C Tables 4.2.6.8 and 6.1.1.4'
O O 0.0106 0.0060 'International Tables Vol C Tables 4.2.6.8 and 6.1.1.4'
S S 0.1246 0.1234 'International Tables Vol C Tables 4.2.6.8 and 6.1.1.4'

loop_
_geom_angle_atom_site_label_1
_geom_angle_atom_site_label_2
_geom_angle_atom_site_label_3
_geom_angle
C9 S1 C19 99.20(16)
C16 O2 C20 118.4(3)
C11 N1 C9 107.8(3)
C11 N1 C8 124.7(3)
C9 N1 C8 127.4(3)
C9 N2 C10 105.3(3)
C6 C1 C2 121.2(4)
C6 C1 H1 119.4
C2 C1 H1 119.4
C3 C2 C1 119.6(4)
C3 C2 H2 120.2
C1 C2 H2 120.2
C4 C3 C2 120.3(4)
C4 C3 H3 119.9
C2 C3 H3 119.9
C3 C4 C5 119.7(4)
C3 C4 H4 120.1
C5 C4 H4 120.1
C6 C5 C4 121.8(4)
C6 C5 H5 119.1
C4 C5 H5 119.1
C1 C6 C5 117.3(3)
C1 C6 C7 121.5(4)
C5 C6 C7 121.2(3)
C8 C7 C6 112.1(3)
C8 C7 H7A 109.2
C6 C7 H7A 109.2
C8 C7 H7B 109.2
C6 C7 H7B 109.2
H7A C7 H7B 107.9
N1 C8 C7 112.2(3)
N1 C8 H8A 109.2
C7 C8 H8A 109.2
N1 C8 H8B 109.2
C7 C8 H8B 109.2
H8A C8 H8B 107.9
N2 C9 N1 114.6(3)
N2 C9 S1 126.1(3)
N1 C9 S1 119.3(2)
C12 C10 N2 127.6(3)
C12 C10 C11 123.1(3)
N2 C10 C11 109.3(3)
O1 C11 N1 125.6(3)
O1 C11 C10 131.3(3)
N1 C11 C10 103.0(3)
C10 C12 C13 129.9(3)
C10 C12 H12 115.0
C13 C12 H12 115.0
C18 C13 C14 117.2(3)
C18 C13 C12 124.1(3)
C14 C13 C12 118.7(3)
C15 C14 C13 121.8(3)
C15 C14 H14 119.1
C13 C14 H14 119.1
C14 C15 C16 120.1(3)
C14 C15 H15 119.9
C16 C15 H15 119.9
O2 C16 C15 115.8(3)
O2 C16 C17 124.7(3)
C15 C16 C17 119.5(3)
C16 C17 C18 119.6(3)
C16 C17 H17 120.2
C18 C17 H17 120.2
C13 C18 C17 121.7(3)
C13 C18 H18 119.2
C17 C18 H18 119.2
S1 C19 H19A 109.5
S1 C19 H19B 109.5
H19A C19 H19B 109.5
S1 C19 H19C 109.5
H19A C19 H19C 109.5
H19B C19 H19C 109.5
O2 C20 H20A 109.5
O2 C20 H20B 109.5
H20A C20 H20B 109.5
O2 C20 H20C 109.5
H20A C20 H20C 109.5
H20B C20 H20C 109.5

loop_
_geom_bond_atom_site_label_1
_geom_bond_atom_site_label_2
_geom_bond_distance
S1 C9 1.728(3)
S1 C19 1.788(3)
O1 C11 1.211(4)
O2 C16 1.368(4)
O2 C20 1.410(4)
N1 C11 1.381(4)
N1 C9 1.388(4)
N1 C8 1.457(4)
N2 C9 1.299(4)
N2 C10 1.397(4)
C1 C6 1.373(5)
C1 C2 1.388(5)
C1 H1 0.9300
C2 C3 1.363(6)
C2 H2 0.9300
C3 C4 1.354(6)
C3 H3 0.9300
C4 C5 1.377(5)
C4 H4 0.9300
C5 C6 1.374(5)
C5 H5 0.9300
C6 C7 1.510(4)
C7 C8 1.505(5)
C7 H7A 0.9700
C7 H7B 0.9700
C8 H8A 0.9700
C8 H8B 0.9700
C10 C12 1.346(4)
C10 C11 1.488(4)
C12 C13 1.453(4)
C12 H12 0.9300
C13 C18 1.383(4)
C13 C14 1.392(4)
C14 C15 1.372(4)
C14 H14 0.9300
C15 C16 1.376(5)
C15 H15 0.9300
C16 C17 1.384(4)
C17 C18 1.385(4)
C17 H17 0.9300
C18 H18 0.9300
C19 H19A 0.9600
C19 H19B 0.9600
C19 H19C 0.9600
C20 H20A 0.9600
C20 H20B 0.9600
C20 H20C 0.9600

loop_
_geom_hbond_atom_site_label_D
_geom_hbond_atom_site_label_H
_geom_hbond_atom_site_label_A
_geom_hbond_distance_DH
_geom_hbond_distance_HA
_geom_hbond_distance_DA
_geom_hbond_angle_DHA
C8 H8A S1 0.97 2.74 3.138(4) 105
C18 H18 N2 0.93 2.41 3.060(4) 127

loop_
_cod_related_entry_id
_cod_related_entry_database
_cod_related_entry_code
1 ChemSpider 21180566
